data_4514313
loop_
_publ_author_name
'Bullock, James D.'
'Salehi, Amin'
'Zeman, 4th, Charles J'
'Abboud, Khalil A.'
'So, Franky'
'Schanze, Kirk S.'

_publ_section_title
;
 In Search of Deeper Blues: Trans-N-Heterocyclic Carbene Platinum
 Phenylacetylide as a Dopant for Phosphorescent OLEDs.
;
_journal_issue 47
_journal_name_full 'ACS applied materials &amp; interfaces'
_journal_page_first 41111
_journal_page_last 41114
_journal_paper_doi 10.1021/acsami.7b12107
_journal_volume 9
_journal_year 2017
_chemical_formula_sum 'C46 H58 N4 Pt'
_chemical_formula_weight 862.05
_space_group_crystal_system orthorhombic
_space_group_IT_number 20
_space_group_name_Hall 'C 2c 2'
_space_group_name_H-M_alt 'C 2 2 21'
_symmetry_space_group_name_Hall 'C 2c 2'
_symmetry_space_group_name_H-M 'C 2 2 21'
_atom_sites_solution_hydrogens mixed
_atom_sites_solution_primary direct
_atom_sites_solution_secondary difmap
_audit_creation_method SHELXL-2014/7
_audit_update_record
;
2016-12-03 # Formatted by publCIF

;
_cell_angle_alpha 90
_cell_angle_beta 90
_cell_angle_gamma 90
_cell_formula_units_Z 8
_cell_length_a 14.0588(7)
_cell_length_b 27.7078(13)
_cell_length_c 21.3914(10)
_cell_measurement_reflns_used 9886
_cell_measurement_temperature 100(2)
_cell_measurement_theta_max 28.0
_cell_measurement_theta_min 2.0
_cell_volume 8332.8(7)
_computing_cell_refinement 'Bruker APEX2 (Bruker, 2014)'
_computing_data_collection 'Bruker APEX2 (Bruker, 2014)'
_computing_data_reduction 'Bruker Apex2 SAINT (Bruker, 2014)'
_computing_molecular_graphics 'XP in SHELXTL-plus, Bruker 2014'
_computing_publication_material 'SHELXL2014/7, Sheldrick, G. M. 2014'
_computing_structure_refinement 'SHELXL2014/7, Sheldrick G. M. 2014'
_computing_structure_solution 'SHELXL2014/7, Sheldrick G. M. 2014'
_diffrn_ambient_temperature 100(2)
_diffrn_measured_fraction_theta_full 1.000
_diffrn_measured_fraction_theta_max 1.000
_diffrn_measurement_device_type 'Bruker APEX-II DUO'
_diffrn_measurement_method 'phi and omega scans'
_diffrn_radiation_type MoK\a
_diffrn_radiation_wavelength 0.71073
_diffrn_reflns_av_R_equivalents 0.0614
_diffrn_reflns_av_unetI/netI 0.0287
_diffrn_reflns_Laue_measured_fraction_full 1.000
_diffrn_reflns_Laue_measured_fraction_max 1.000
_diffrn_reflns_limit_h_max 18
_diffrn_reflns_limit_h_min -18
_diffrn_reflns_limit_k_max 36
_diffrn_reflns_limit_k_min -36
_diffrn_reflns_limit_l_max 27
_diffrn_reflns_limit_l_min -27
_diffrn_reflns_number 85984
_diffrn_reflns_point_group_measured_fraction_full 1.000
_diffrn_reflns_point_group_measured_fraction_max 1.000
_diffrn_reflns_theta_full 25.242
_diffrn_reflns_theta_max 27.500
_diffrn_reflns_theta_min 1.470
_diffrn_source 'fine-focus sealed tube'
_exptl_absorpt_coefficient_mu 3.403
_exptl_absorpt_correction_T_max 0.9301
_exptl_absorpt_correction_T_min 0.6877
_exptl_absorpt_correction_type analytical
_exptl_absorpt_process_details 'based on measured indexed crystal faces, Bruker SHELXTL2014 (Sheldrick, 2014)'
_exptl_crystal_colour colourless
_exptl_crystal_density_diffrn 1.374
_exptl_crystal_description plate
_exptl_crystal_F_000 3520
_exptl_crystal_size_max 0.171
_exptl_crystal_size_mid 0.115
_exptl_crystal_size_min 0.034
_refine_diff_density_max 1.853
_refine_diff_density_min -0.720
_refine_diff_density_rms 0.110
_refine_ls_abs_structure_details
; 
 Refined as an inversion twin. 
;
_refine_ls_abs_structure_Flack 0.379(10)
_refine_ls_extinction_method none
_refine_ls_goodness_of_fit_ref 1.085
_refine_ls_hydrogen_treatment constr
_refine_ls_matrix_type full
_refine_ls_number_parameters 373
_refine_ls_number_reflns 9580
_refine_ls_number_restraints 1
_refine_ls_restrained_S_all 1.086
_refine_ls_R_factor_all 0.0304
_refine_ls_R_factor_gt 0.0268
_refine_ls_shift/su_max 0.001
_refine_ls_shift/su_mean 0.000
_refine_ls_structure_factor_coef Fsqd
_refine_ls_weighting_details 'w=1/[\s^2^(Fo^2^)+(0.0409P)^2^+7.7704P] where P=(Fo^2^+2Fc^2^)/3'
_refine_ls_weighting_scheme calc
_refine_ls_wR_factor_gt 0.0665
_refine_ls_wR_factor_ref 0.0674
_reflns_Friedel_coverage 0.839
_reflns_Friedel_fraction_full 1.000
_reflns_Friedel_fraction_max 1.000
_reflns_number_gt 8897
_reflns_number_total 9580
_reflns_threshold_expression 'I > 2\s(I)'
_cod_data_source_file am7b12107_si_002.cif
_cod_data_source_block bull1
_cod_database_code 4514313
_shelx_shelxl_version_number 2014/7
_shelx_space_group_comment
; 
The symmetry employed for this shelxl refinement is uniquely defined 
by the following loop, which should always be used as a source of 
symmetry information in preference to the above space-group names. 
They are only intended as comments. 
;
_shelx_estimated_absorpt_t_min 0.594
_shelx_estimated_absorpt_t_max 0.893

loop_
_space_group_symop_operation_xyz
'x, y, z'
'-x, -y, z+1/2'
'-x, y, -z+1/2'
'x, -y, -z'
'x+1/2, y+1/2, z'
'-x+1/2, -y+1/2, z+1/2'
'-x+1/2, y+1/2, -z+1/2'
'x+1/2, -y+1/2, -z'

loop_
_atom_site_label
_atom_site_type_symbol
_atom_site_fract_x
_atom_site_fract_y
_atom_site_fract_z
_atom_site_U_iso_or_equiv
_atom_site_adp_type
_atom_site_occupancy
_atom_site_site_symmetry_order
_atom_site_calc_flag
_atom_site_refinement_flags_posn
_atom_site_refinement_flags_adp
_atom_site_refinement_flags_occupancy
_atom_site_disorder_assembly
_atom_site_disorder_group
Pt1A Pt 0.22417(2) 0.5000 0.5000 0.01711(7) Uani 1 2 d S T P . .
N1A N 0.1493(4) 0.39711(17) 0.5124(2) 0.0203(12) Uani 1 1 d . . . . .
N2A N 0.3014(4) 0.39888(18) 0.5195(2) 0.0192(12) Uani 1 1 d . . . . .
C1A C 0.2251(5) 0.42727(18) 0.5100(2) 0.0206(11) Uani 1 1 d . . . . .
C2A C 0.1779(5) 0.3501(2) 0.5236(3) 0.0246(13) Uani 1 1 d . . . . .
H2AA H 0.1380 0.3225 0.5273 0.030 Uiso 1 1 calc R U . . .
C3A C 0.2749(5) 0.3511(2) 0.5282(3) 0.0249(12) Uani 1 1 d . . . . .
H3AA H 0.3159 0.3244 0.5358 0.030 Uiso 1 1 calc R U . . .
C4A C 0.0510(4) 0.41254(19) 0.4991(4) 0.0227(10) Uani 1 1 d . . . . .
H4AA H 0.0518 0.4484 0.4942 0.027 Uiso 1 1 calc R U . . .
C5A C 0.0176(5) 0.3913(3) 0.4376(3) 0.041(2) Uani 1 1 d . . . . .
H5AA H 0.0203 0.3556 0.4397 0.049 Uiso 1 1 calc R U . . .
H5AB H 0.0600 0.4021 0.4034 0.049 Uiso 1 1 calc R U . . .
C6A C -0.0851(6) 0.4076(4) 0.4240(3) 0.059(3) Uani 1 1 d . . . . .
H6AA H -0.0863 0.4429 0.4169 0.071 Uiso 1 1 calc R U . . .
H6AB H -0.1082 0.3916 0.3855 0.071 Uiso 1 1 calc R U . . .
C7A C -0.1499(5) 0.3951(4) 0.4776(4) 0.047(2) Uani 1 1 d . . . . .
H7AA H -0.1523 0.3596 0.4825 0.056 Uiso 1 1 calc R U . . .
H7AB H -0.2150 0.4065 0.4681 0.056 Uiso 1 1 calc R U . . .
C8A C -0.1163(5) 0.4177(3) 0.5379(3) 0.0362(18) Uani 1 1 d . . . . .
H8AA H -0.1598 0.4085 0.5723 0.043 Uiso 1 1 calc R U . . .
H8AB H -0.1172 0.4533 0.5340 0.043 Uiso 1 1 calc R U . . .
C9A C -0.0154(5) 0.4007(3) 0.5532(3) 0.0313(16) Uani 1 1 d . . . . .
H9AA H 0.0073 0.4169 0.5916 0.038 Uiso 1 1 calc R U . . .
H9AB H -0.0154 0.3655 0.5607 0.038 Uiso 1 1 calc R U . . .
C10A C 0.3997(5) 0.4172(2) 0.5208(3) 0.0190(14) Uani 1 1 d . . . . .
H10A H 0.3970 0.4521 0.5093 0.023 Uiso 1 1 calc R U . . .
C11A C 0.4423(5) 0.4141(2) 0.5853(3) 0.0286(14) Uani 1 1 d . . . . .
H11A H 0.4472 0.3799 0.5983 0.034 Uiso 1 1 calc R U . . .
H11B H 0.4008 0.4311 0.6156 0.034 Uiso 1 1 calc R U . . .
C12A C 0.5419(5) 0.4374(2) 0.5850(3) 0.0318(14) Uani 1 1 d . . . . .
H12A H 0.5363 0.4722 0.5749 0.038 Uiso 1 1 calc R U . . .
H12B H 0.5710 0.4345 0.6269 0.038 Uiso 1 1 calc R U . . .
C13A C 0.6049(6) 0.4129(3) 0.5370(4) 0.0343(19) Uani 1 1 d . . . . .
H13A H 0.6676 0.4291 0.5360 0.041 Uiso 1 1 calc R U . . .
H13B H 0.6152 0.3788 0.5494 0.041 Uiso 1 1 calc R U . . .
C14A C 0.5611(6) 0.4143(3) 0.4723(3) 0.0318(16) Uani 1 1 d . . . . .
H14A H 0.6024 0.3965 0.4428 0.038 Uiso 1 1 calc R U . . .
H14B H 0.5573 0.4482 0.4579 0.038 Uiso 1 1 calc R U . . .
C15A C 0.4614(5) 0.3921(2) 0.4716(3) 0.0247(13) Uani 1 1 d . . . . .
H15A H 0.4325 0.3961 0.4297 0.030 Uiso 1 1 calc R U . . .
H15B H 0.4654 0.3572 0.4809 0.030 Uiso 1 1 calc R U . . .
C16A C 0.2377(7) 0.5080(4) 0.5949(2) 0.0269(17) Uiso 0.580(17) 1 d G . P A 1
C17A C 0.2499(6) 0.5117(3) 0.6498(2) 0.037(2) Uiso 0.580(17) 1 d G . P A 1
C18A C 0.2607(6) 0.5131(2) 0.7177(2) 0.036(3) Uiso 0.580(17) 1 d G . P A 1
C19A C 0.1874(6) 0.4982(3) 0.7568(3) 0.037(3) Uiso 0.580(17) 1 d G . P A 1
H19A H 0.1295 0.4867 0.7395 0.044 Uiso 0.580(17) 1 d G U P A 1
C20A C 0.1989(7) 0.5001(4) 0.8213(2) 0.038(3) Uiso 0.580(17) 1 d G . P A 1
H20A H 0.1488 0.4899 0.8480 0.046 Uiso 0.580(17) 1 d G U P A 1
C21A C 0.2837(7) 0.5169(3) 0.8467(2) 0.042(3) Uiso 0.580(17) 1 d G . P A 1
H21A H 0.2916 0.5182 0.8907 0.051 Uiso 0.580(17) 1 d G U P A 1
C22A C 0.3570(7) 0.5318(3) 0.8075(3) 0.040(3) Uiso 0.580(17) 1 d G . P A 1
H22A H 0.4149 0.5433 0.8249 0.048 Uiso 0.580(17) 1 d G U P A 1
C23A C 0.3455(6) 0.5299(3) 0.7431(3) 0.044(3) Uiso 0.580(17) 1 d G . P A 1
H23A H 0.3956 0.5401 0.7163 0.053 Uiso 0.580(17) 1 d G U P A 1
C46A C 0.2124(9) 0.5046(6) 0.5886(3) 0.0269(17) Uiso 0.420(17) 1 d G . P A 2
C47A C 0.2171(8) 0.5075(4) 0.6434(3) 0.037(2) Uiso 0.420(17) 1 d G . P A 2
C48A C 0.2248(7) 0.5065(3) 0.7150(3) 0.037(4) Uiso 0.420(17) 1 d G . P A 2
C49A C 0.1480(8) 0.4917(4) 0.7511(4) 0.048(4) Uiso 0.420(17) 1 d G . P A 2
H49A H 0.0908 0.4816 0.7315 0.057 Uiso 0.420(17) 1 d G U P A 2
C50A C 0.1549(9) 0.4917(5) 0.8160(4) 0.040(4) Uiso 0.420(17) 1 d G . P A 2
H50A H 0.1024 0.4815 0.8406 0.048 Uiso 0.420(17) 1 d G U P A 2
C51A C 0.2387(10) 0.5065(4) 0.8447(3) 0.035(4) Uiso 0.420(17) 1 d G . P A 2
H51A H 0.2434 0.5065 0.8890 0.042 Uiso 0.420(17) 1 d G U P A 2
C52A C 0.3155(9) 0.5213(5) 0.8086(3) 0.039(4) Uiso 0.420(17) 1 d G . P A 2
H52A H 0.3727 0.5314 0.8282 0.047 Uiso 0.420(17) 1 d G U P A 2
C53A C 0.3086(8) 0.5213(4) 0.7438(3) 0.039(4) Uiso 0.420(17) 1 d G . P A 2
H53A H 0.3611 0.5315 0.7191 0.047 Uiso 0.420(17) 1 d G U P A 2
Pt1B Pt 0.0000 0.23989(2) 0.2500 0.01478(7) Uani 1 2 d DS T P . .
N1B N -0.0760(3) 0.13735(14) 0.2497(3) 0.0182(8) Uani 1 1 d . . . . .
N2B N 0.0743(4) 0.34266(17) 0.2609(3) 0.0237(14) Uani 1 1 d . . . . .
C1B C 0.0000 0.1668(2) 0.2500 0.0165(14) Uani 1 2 d S T P B .
C1B' C 0.0000 0.3126(3) 0.2500 0.0216(15) Uani 1 2 d S T P B .
C2B C -0.0477(4) 0.08911(17) 0.2499(4) 0.024(1) Uani 1 1 d . . . . .
H2B H -0.0881 0.0616 0.2500 0.029 Uiso 1 1 calc R U . . .
C3B C 0.0464(4) 0.39038(19) 0.2574(4) 0.0298(15) Uani 1 1 d . . . . .
H3B H 0.0854 0.4179 0.2641 0.036 Uiso 1 1 calc R U . . .
C4B C -0.1753(4) 0.15456(19) 0.2449(4) 0.0188(12) Uani 1 1 d . . . . .
H4BA H -0.1750 0.1898 0.2551 0.023 Uiso 1 1 calc R U . . .
C5B C -0.2091(5) 0.1496(2) 0.1771(3) 0.0262(14) Uani 1 1 d . . . . .
H5BA H -0.2087 0.1151 0.1647 0.031 Uiso 1 1 calc R U . . .
H5BB H -0.1656 0.1673 0.1490 0.031 Uiso 1 1 calc R U . . .
C6B C -0.3102(5) 0.1700(3) 0.1711(3) 0.0324(15) Uani 1 1 d . . . . .
H6BA H -0.3088 0.2051 0.1792 0.039 Uiso 1 1 calc R U . . .
H6BB H -0.3332 0.1650 0.1278 0.039 Uiso 1 1 calc R U . . .
C7B C -0.3782(5) 0.1463(3) 0.2162(4) 0.0381(19) Uani 1 1 d . . . . .
H7BA H -0.3855 0.1118 0.2049 0.046 Uiso 1 1 calc R U . . .
H7BB H -0.4413 0.1618 0.2127 0.046 Uiso 1 1 calc R U . . .
C8B C -0.3433(6) 0.1500(4) 0.2836(4) 0.046(2) Uani 1 1 d . . . . .
H8BA H -0.3865 0.1315 0.3112 0.055 Uiso 1 1 calc R U . . .
H8BB H -0.3449 0.1842 0.2971 0.055 Uiso 1 1 calc R U . . .
C9B C -0.2415(4) 0.1304(3) 0.2902(3) 0.0329(15) Uani 1 1 d . . . . .
H9BA H -0.2188 0.1360 0.3334 0.039 Uiso 1 1 calc R U . . .
H9BB H -0.2416 0.0952 0.2825 0.039 Uiso 1 1 calc R U . . .
C10B C 0.1718(5) 0.3257(2) 0.2749(3) 0.0226(13) Uani 1 1 d . . . . .
H10B H 0.1712 0.2896 0.2723 0.027 Uiso 1 1 calc R U . . .
C11B C 0.2002(5) 0.3391(2) 0.3416(3) 0.0265(14) Uani 1 1 d . . . . .
H11C H 0.1542 0.3250 0.3715 0.032 Uiso 1 1 calc R U . . .
H11D H 0.1990 0.3746 0.3466 0.032 Uiso 1 1 calc R U . . .
C12B C 0.3007(5) 0.3200(3) 0.3559(3) 0.0337(15) Uani 1 1 d . . . . .
H12C H 0.3194 0.3298 0.3987 0.040 Uiso 1 1 calc R U . . .
H12D H 0.3005 0.2843 0.3542 0.040 Uiso 1 1 calc R U . . .
C13B C 0.3723(5) 0.3394(3) 0.3094(3) 0.0389(17) Uani 1 1 d . . . . .
H13C H 0.4359 0.3258 0.3187 0.047 Uiso 1 1 calc R U . . .
H13D H 0.3763 0.3750 0.3135 0.047 Uiso 1 1 calc R U . . .
C14B C 0.3438(5) 0.3263(3) 0.2426(4) 0.0426(19) Uani 1 1 d . . . . .
H14C H 0.3471 0.2909 0.2374 0.051 Uiso 1 1 calc R U . . .
H14D H 0.3894 0.3411 0.2130 0.051 Uiso 1 1 calc R U . . .
C15B C 0.2427(5) 0.3437(3) 0.2270(3) 0.0339(17) Uani 1 1 d . . . . .
H15C H 0.2416 0.3795 0.2261 0.041 Uiso 1 1 calc R U . . .
H15D H 0.2244 0.3319 0.1851 0.041 Uiso 1 1 calc R U . . .
C16B C -0.0209(7) 0.2388(5) 0.15587(16) 0.0229(12) Uiso 0.60(3) 1 d DG . P B 1
C17B C -0.0336(6) 0.2388(4) 0.10264(15) 0.0238(14) Uiso 0.60(3) 1 d G . P B 1
C18B C -0.0564(6) 0.2373(2) 0.03408(15) 0.030(3) Uiso 0.60(3) 1 d G . P B 1
C19B C 0.0117(7) 0.2502(3) -0.0100(2) 0.030(2) Uiso 0.60(3) 1 d G . P B 1
H19B H 0.0733 0.2599 0.0032 0.036 Uiso 0.60(3) 1 d G U P B 1
C20B C -0.0104(8) 0.2488(3) -0.07330(18) 0.028(3) Uiso 0.60(3) 1 d G . P B 1
H20B H 0.0361 0.2576 -0.1034 0.034 Uiso 0.60(3) 1 d G U P B 1
C21B C -0.1005(9) 0.2345(3) -0.09255(17) 0.025(3) Uiso 0.60(3) 1 d G . P B 1
H21B H -0.1156 0.2335 -0.1358 0.030 Uiso 0.60(3) 1 d G U P B 1
C22B C -0.1686(8) 0.2215(3) -0.0485(3) 0.036(3) Uiso 0.60(3) 1 d G . P B 1
H22B H -0.2302 0.2118 -0.0617 0.043 Uiso 0.60(3) 1 d G U P B 1
C23B C -0.1465(7) 0.2229(3) 0.0148(2) 0.028(3) Uiso 0.60(3) 1 d G . P B 1
H23B H -0.1930 0.2141 0.0449 0.034 Uiso 0.60(3) 1 d G U P B 1
C46B C -0.0080(11) 0.2402(7) 0.1562(2) 0.0229(12) Uiso 0.40(3) 1 d DG . P B 2
C47B C -0.0147(10) 0.2400(5) 0.1028(2) 0.0238(14) Uiso 0.40(3) 1 d G . P B 2
C48B C -0.0384(9) 0.2385(3) 0.0349(2) 0.014(3) Uiso 0.40(3) 1 d G . P B 2
C49B C 0.0353(10) 0.2542(4) -0.0034(3) 0.030(4) Uiso 0.40(3) 1 d G . P B 2
H49B H 0.0934 0.2648 0.0146 0.036 Uiso 0.40(3) 1 d G U P B 2
C50B C 0.0238(12) 0.2545(5) -0.0679(3) 0.032(4) Uiso 0.40(3) 1 d G . P B 2
H50B H 0.0742 0.2652 -0.0940 0.039 Uiso 0.40(3) 1 d G U P B 2
C51B C -0.0613(13) 0.2390(4) -0.0942(2) 0.020(4) Uiso 0.40(3) 1 d G . P B 2
H51B H -0.0691 0.2392 -0.1383 0.025 Uiso 0.40(3) 1 d G U P B 2
C52B C -0.1350(12) 0.2233(4) -0.0559(4) 0.034(4) Uiso 0.40(3) 1 d G . P B 2
H52B H -0.1932 0.2127 -0.0739 0.041 Uiso 0.40(3) 1 d G U P B 2
C53B C -0.1235(10) 0.2230(4) 0.0086(3) 0.027(4) Uiso 0.40(3) 1 d G . P B 2
H53C H -0.1739 0.2123 0.0347 0.032 Uiso 0.40(3) 1 d G U P B 2

loop_
_atom_site_aniso_label
_atom_site_aniso_U_11
_atom_site_aniso_U_22
_atom_site_aniso_U_33
_atom_site_aniso_U_23
_atom_site_aniso_U_13
_atom_site_aniso_U_12
Pt1A 0.01333(13) 0.01313(12) 0.02486(14) 0.00283(12) 0.000 0.000
N1A 0.016(2) 0.015(2) 0.030(3) 0.001(2) -0.001(2) -0.002(2)
N2A 0.016(2) 0.012(2) 0.029(3) 0.0027(18) -0.0018(18) -0.002(2)
C1A 0.024(3) 0.016(2) 0.021(3) 0.001(2) 0.003(3) -0.001(2)
C2A 0.022(3) 0.014(3) 0.037(3) 0.001(2) -0.001(2) -0.004(2)
C3A 0.020(3) 0.014(2) 0.041(3) 0.004(2) -0.003(3) -0.003(2)
C4A 0.016(2) 0.021(2) 0.031(3) 0.001(3) 0.002(3) -0.001(2)
C5A 0.017(5) 0.078(5) 0.027(3) -0.015(3) -0.003(3) 0.014(3)
C6A 0.027(4) 0.121(9) 0.030(4) -0.026(5) -0.011(3) 0.024(5)
C7A 0.015(3) 0.069(6) 0.057(5) -0.019(4) -0.005(3) 0.003(4)
C8A 0.019(4) 0.060(5) 0.029(4) -0.002(3) 0.005(3) 0.002(3)
C9A 0.020(5) 0.046(4) 0.029(3) 0.002(3) 0.003(3) 0.003(3)
C10A 0.015(3) 0.012(3) 0.030(3) 0.005(2) -0.003(2) -0.001(3)
C11A 0.019(3) 0.032(3) 0.035(3) -0.003(3) -0.003(3) 0.000(3)
C12A 0.022(3) 0.032(3) 0.042(4) -0.003(3) -0.006(3) -0.006(3)
C13A 0.016(4) 0.044(5) 0.042(4) 0.005(3) -0.008(3) 0.006(3)
C14A 0.022(4) 0.033(4) 0.040(4) 0.002(3) 0.007(3) 0.001(3)
C15A 0.024(3) 0.024(3) 0.026(3) 0.002(2) -0.001(3) -0.002(3)
Pt1B 0.01211(13) 0.01116(11) 0.02107(13) 0.000 -0.00143(12) 0.000
N1B 0.013(2) 0.0139(19) 0.028(2) 0.001(3) 0.006(3) 0.0015(17)
N2B 0.020(2) 0.012(2) 0.039(4) -0.005(2) -0.002(2) -0.001(2)
C1B 0.017(3) 0.015(3) 0.017(3) 0.000 0.006(4) 0.000
C1B' 0.015(3) 0.018(3) 0.032(4) 0.000 -0.005(5) 0.000
C2B 0.019(2) 0.014(2) 0.039(3) -0.002(3) 0.005(4) -0.002(2)
C3B 0.025(3) 0.012(2) 0.053(4) -0.004(3) -0.006(4) -0.005(2)
C4B 0.012(2) 0.019(2) 0.025(3) 0.003(3) 0.000(3) 0.003(2)
C5B 0.019(3) 0.030(3) 0.030(3) -0.002(3) 0.000(2) 0.006(3)
C6B 0.019(3) 0.041(4) 0.037(4) 0.004(3) -0.008(3) -0.001(3)
C7B 0.017(4) 0.054(5) 0.043(4) 0.010(4) -0.005(3) 0.004(3)
C8B 0.015(4) 0.075(6) 0.048(5) 0.013(4) 0.006(3) 0.007(4)
C9B 0.016(3) 0.051(4) 0.031(4) 0.004(3) 0.004(2) 0.003(3)
C10B 0.014(3) 0.019(3) 0.034(3) -0.008(2) 0.000(2) -0.002(3)
C11B 0.026(3) 0.025(3) 0.029(3) -0.009(3) 0.000(2) -0.003(3)
C12B 0.026(4) 0.037(4) 0.039(4) -0.002(3) -0.005(3) -0.002(3)
C13B 0.023(4) 0.045(4) 0.049(5) -0.004(4) -0.003(3) -0.009(3)
C14B 0.024(3) 0.053(4) 0.051(5) -0.010(5) 0.012(4) 0.000(3)
C15B 0.029(4) 0.041(4) 0.031(4) -0.008(3) 0.006(3) -0.004(3)

loop_
_atom_type_symbol
_atom_type_description
_atom_type_scat_dispersion_real
_atom_type_scat_dispersion_imag
_atom_type_scat_source
C C 0.0033 0.0016 'International Tables Vol C Tables 4.2.6.8 and 6.1.1.4'
H H 0.0000 0.0000 'International Tables Vol C Tables 4.2.6.8 and 6.1.1.4'
N N 0.0061 0.0033 'International Tables Vol C Tables 4.2.6.8 and 6.1.1.4'
Pt Pt -1.7033 8.3905 'International Tables Vol C Tables 4.2.6.8 and 6.1.1.4'

loop_
_geom_angle_atom_site_label_1
_geom_angle_atom_site_label_2
_geom_angle_atom_site_label_3
_geom_angle
_geom_angle_site_symmetry_1
_geom_angle_site_symmetry_3
C46A Pt1A C46A 170.0(8) 4_566 .
C46A Pt1A C1A 92.2(5) 4_566 .
C46A Pt1A C1A 87.8(5) . .
C46A Pt1A C1A 87.8(5) 4_566 4_566
C46A Pt1A C1A 92.3(5) . 4_566
C1A Pt1A C1A 179.3(4) . 4_566
C1A Pt1A C16A 89.8(3) . 4_566
C1A Pt1A C16A 90.2(3) 4_566 4_566
C1A Pt1A C16A 90.2(3) . .
C1A Pt1A C16A 89.8(3) 4_566 .
C16A Pt1A C16A 169.4(6) 4_566 .
C1A N1A C2A 111.0(5) . .
C1A N1A C4A 123.4(5) . .
C2A N1A C4A 125.4(5) . .
C1A N2A C3A 111.3(5) . .
C1A N2A C10A 123.4(5) . .
C3A N2A C10A 125.3(5) . .
N2A C1A N1A 105.1(4) . .
N2A C1A Pt1A 127.0(4) . .
N1A C1A Pt1A 127.7(4) . .
C3A C2A N1A 106.4(5) . .
C3A C2A H2AA 126.8 . .
N1A C2A H2AA 126.8 . .
C2A C3A N2A 106.1(6) . .
C2A C3A H3AA 126.9 . .
N2A C3A H3AA 126.9 . .
N1A C4A C5A 110.2(5) . .
N1A C4A C9A 111.5(6) . .
C5A C4A C9A 112.7(5) . .
N1A C4A H4AA 107.4 . .
C5A C4A H4AA 107.4 . .
C9A C4A H4AA 107.4 . .
C4A C5A C6A 109.9(6) . .
C4A C5A H5AA 109.7 . .
C6A C5A H5AA 109.7 . .
C4A C5A H5AB 109.7 . .
C6A C5A H5AB 109.7 . .
H5AA C5A H5AB 108.2 . .
C7A C6A C5A 110.9(7) . .
C7A C6A H6AA 109.5 . .
C5A C6A H6AA 109.5 . .
C7A C6A H6AB 109.5 . .
C5A C6A H6AB 109.5 . .
H6AA C6A H6AB 108.1 . .
C6A C7A C8A 111.5(7) . .
C6A C7A H7AA 109.3 . .
C8A C7A H7AA 109.3 . .
C6A C7A H7AB 109.3 . .
C8A C7A H7AB 109.3 . .
H7AA C7A H7AB 108.0 . .
C7A C8A C9A 110.2(6) . .
C7A C8A H8AA 109.6 . .
C9A C8A H8AA 109.6 . .
C7A C8A H8AB 109.6 . .
C9A C8A H8AB 109.6 . .
H8AA C8A H8AB 108.1 . .
C4A C9A C8A 109.9(6) . .
C4A C9A H9AA 109.7 . .
C8A C9A H9AA 109.7 . .
C4A C9A H9AB 109.7 . .
C8A C9A H9AB 109.7 . .
H9AA C9A H9AB 108.2 . .
N2A C10A C11A 111.7(5) . .
N2A C10A C15A 111.3(5) . .
C11A C10A C15A 112.3(5) . .
N2A C10A H10A 107.1 . .
C11A C10A H10A 107.1 . .
C15A C10A H10A 107.1 . .
C10A C11A C12A 109.4(6) . .
C10A C11A H11A 109.8 . .
C12A C11A H11A 109.8 . .
C10A C11A H11B 109.8 . .
C12A C11A H11B 109.8 . .
H11A C11A H11B 108.2 . .
C13A C12A C11A 110.2(6) . .
C13A C12A H12A 109.6 . .
C11A C12A H12A 109.6 . .
C13A C12A H12B 109.6 . .
C11A C12A H12B 109.6 . .
H12A C12A H12B 108.1 . .
C14A C13A C12A 111.6(6) . .
C14A C13A H13A 109.3 . .
C12A C13A H13A 109.3 . .
C14A C13A H13B 109.3 . .
C12A C13A H13B 109.3 . .
H13A C13A H13B 108.0 . .
C13A C14A C15A 111.7(6) . .
C13A C14A H14A 109.3 . .
C15A C14A H14A 109.3 . .
C13A C14A H14B 109.3 . .
C15A C14A H14B 109.3 . .
H14A C14A H14B 107.9 . .
C10A C15A C14A 109.3(5) . .
C10A C15A H15A 109.8 . .
C14A C15A H15A 109.8 . .
C10A C15A H15B 109.8 . .
C14A C15A H15B 109.8 . .
H15A C15A H15B 108.3 . .
C17A C16A Pt1A 176.8(4) . .
C16A C17A C18A 175.9 . .
C19A C18A C23A 120.0 . .
C19A C18A C17A 120.9 . .
C23A C18A C17A 119.1 . .
C20A C19A C18A 120.0 . .
C20A C19A H19A 120.0 . .
C18A C19A H19A 120.0 . .
C21A C20A C19A 120.0 . .
C21A C20A H20A 120.0 . .
C19A C20A H20A 120.0 . .
C20A C21A C22A 120.0 . .
C20A C21A H21A 120.0 . .
C22A C21A H21A 120.0 . .
C21A C22A C23A 120.0 . .
C21A C22A H22A 120.0 . .
C23A C22A H22A 120.0 . .
C22A C23A C18A 120.0 . .
C22A C23A H23A 120.0 . .
C18A C23A H23A 120.0 . .
C47A C46A Pt1A 171.8(5) . .
C46A C47A C48A 175.0 . .
C49A C48A C53A 120.0 . .
C49A C48A C47A 120.3 . .
C53A C48A C47A 119.7 . .
C50A C49A C48A 120.0 . .
C50A C49A H49A 120.0 . .
C48A C49A H49A 120.0 . .
C49A C50A C51A 120.0 . .
C49A C50A H50A 120.0 . .
C51A C50A H50A 120.0 . .
C52A C51A C50A 120.0 . .
C52A C51A H51A 120.0 . .
C50A C51A H51A 120.0 . .
C51A C52A C53A 120.0 . .
C51A C52A H52A 120.0 . .
C53A C52A H52A 120.0 . .
C52A C53A C48A 120.0 . .
C52A C53A H53A 120.0 . .
C48A C53A H53A 120.0 . .
C46B Pt1B C46B 179.5(10) . 3
C46B Pt1B C1B' 89.7(5) . .
C46B Pt1B C1B' 89.7(5) 3 .
C46B Pt1B C1B 90.3(5) . .
C46B Pt1B C1B 90.3(5) 3 .
C1B' Pt1B C1B 180.0 . .
C1B' Pt1B C16B 90.8(4) . 3
C1B Pt1B C16B 89.2(4) . 3
C1B' Pt1B C16B 90.8(4) . .
C1B Pt1B C16B 89.2(4) . .
C16B Pt1B C16B 178.3(7) 3 .
C1B N1B C2B 110.7(4) . .
C1B N1B C4B 123.7(4) . .
C2B N1B C4B 125.4(4) . .
C1B' N2B C3B 111.2(5) . .
C1B' N2B C10B 123.5(5) . .
C3B N2B C10B 125.3(5) . .
N1B C1B N1B 105.3(5) 3 .
N1B C1B Pt1B 127.3(3) 3 .
N1B C1B Pt1B 127.3(3) . .
N2B C1B' N2B 104.1(6) . 3
N2B C1B' Pt1B 127.9(3) . .
N2B C1B' Pt1B 127.9(3) 3 .
C2B C2B N1B 106.6(3) 3 .
C2B C2B H2B 126.7 3 .
N1B C2B H2B 126.7 . .
C3B C3B N2B 106.8(3) 3 .
C3B C3B H3B 126.6 3 .
N2B C3B H3B 126.6 . .
N1B C4B C9B 113.4(5) . .
N1B C4B C5B 109.2(6) . .
C9B C4B C5B 112.2(5) . .
N1B C4B H4BA 107.2 . .
C9B C4B H4BA 107.2 . .
C5B C4B H4BA 107.2 . .
C4B C5B C6B 109.5(5) . .
C4B C5B H5BA 109.8 . .
C6B C5B H5BA 109.8 . .
C4B C5B H5BB 109.8 . .
C6B C5B H5BB 109.8 . .
H5BA C5B H5BB 108.2 . .
C7B C6B C5B 111.9(6) . .
C7B C6B H6BA 109.2 . .
C5B C6B H6BA 109.2 . .
C7B C6B H6BB 109.2 . .
C5B C6B H6BB 109.2 . .
H6BA C6B H6BB 107.9 . .
C6B C7B C8B 111.8(6) . .
C6B C7B H7BA 109.3 . .
C8B C7B H7BA 109.3 . .
C6B C7B H7BB 109.3 . .
C8B C7B H7BB 109.3 . .
H7BA C7B H7BB 107.9 . .
C7B C8B C9B 111.2(7) . .
C7B C8B H8BA 109.4 . .
C9B C8B H8BA 109.4 . .
C7B C8B H8BB 109.4 . .
C9B C8B H8BB 109.4 . .
H8BA C8B H8BB 108.0 . .
C4B C9B C8B 111.2(6) . .
C4B C9B H9BA 109.4 . .
C8B C9B H9BA 109.4 . .
C4B C9B H9BB 109.4 . .
C8B C9B H9BB 109.4 . .
H9BA C9B H9BB 108.0 . .
N2B C10B C15B 111.5(6) . .
N2B C10B C11B 110.8(5) . .
C15B C10B C11B 112.4(5) . .
N2B C10B H10B 107.3 . .
C15B C10B H10B 107.3 . .
C11B C10B H10B 107.3 . .
C10B C11B C12B 109.9(5) . .
C10B C11B H11C 109.7 . .
C12B C11B H11C 109.7 . .
C10B C11B H11D 109.7 . .
C12B C11B H11D 109.7 . .
H11C C11B H11D 108.2 . .
C13B C12B C11B 111.0(6) . .
C13B C12B H12C 109.4 . .
C11B C12B H12C 109.4 . .
C13B C12B H12D 109.4 . .
C11B C12B H12D 109.4 . .
H12C C12B H12D 108.0 . .
C12B C13B C14B 110.8(6) . .
C12B C13B H13C 109.5 . .
C14B C13B H13C 109.5 . .
C12B C13B H13D 109.5 . .
C14B C13B H13D 109.5 . .
H13C C13B H13D 108.1 . .
C13B C14B C15B 111.7(6) . .
C13B C14B H14C 109.3 . .
C15B C14B H14C 109.3 . .
C13B C14B H14D 109.3 . .
C15B C14B H14D 109.3 . .
H14C C14B H14D 107.9 . .
C10B C15B C14B 111.0(6) . .
C10B C15B H15C 109.4 . .
C14B C15B H15C 109.4 . .
C10B C15B H15D 109.4 . .
C14B C15B H15D 109.4 . .
H15C C15B H15D 108.0 . .
C17B C16B Pt1B 179.0(6) . .
C16B C17B C18B 176.2 . .
C19B C18B C23B 120.0 . .
C19B C18B C17B 120.5 . .
C23B C18B C17B 119.5 . .
C20B C19B C18B 120.0 . .
C20B C19B H19B 120.0 . .
C18B C19B H19B 120.0 . .
C19B C20B C21B 120.0 . .
C19B C20B H20B 120.0 . .
C21B C20B H20B 120.0 . .
C22B C21B C20B 120.0 . .
C22B C21B H21B 120.0 . .
C20B C21B H21B 120.0 . .
C21B C22B C23B 120.0 . .
C21B C22B H22B 120.0 . .
C23B C22B H22B 120.0 . .
C22B C23B C18B 120.0 . .
C22B C23B H23B 120.0 . .
C18B C23B H23B 120.0 . .
C47B C46B Pt1B 178.3(7) . .
C46B C47B C48B 171.7 . .
C49B C48B C53B 120.0 . .
C49B C48B C47B 113.5 . .
C53B C48B C47B 126.5 . .
C48B C49B C50B 120.0 . .
C48B C49B H49B 120.0 . .
C50B C49B H49B 120.0 . .
C49B C50B C51B 120.0 . .
C49B C50B H50B 120.0 . .
C51B C50B H50B 120.0 . .
C52B C51B C50B 120.0 . .
C52B C51B H51B 120.0 . .
C50B C51B H51B 120.0 . .
C51B C52B C53B 120.0 . .
C51B C52B H52B 120.0 . .
C53B C52B H52B 120.0 . .
C52B C53B C48B 120.0 . .
C52B C53B H53C 120.0 . .
C48B C53B H53C 120.0 . .

loop_
_geom_bond_atom_site_label_1
_geom_bond_atom_site_label_2
_geom_bond_distance
_geom_bond_site_symmetry_2
Pt1A C46A 1.906(7) 4_566
Pt1A C46A 1.906(7) .
Pt1A C1A 2.027(5) .
Pt1A C1A 2.027(5) 4_566
Pt1A C16A 2.051(5) 4_566
Pt1A C16A 2.051(5) .
N1A C1A 1.355(8) .
N1A C2A 1.385(8) .
N1A C4A 1.473(7) .
N2A C1A 1.346(8) .
N2A C3A 1.389(7) .
N2A C10A 1.472(8) .
C2A C3A 1.369(8) .
C2A H2AA 0.9500 .
C3A H3AA 0.9500 .
C4A C5A 1.516(10) .
C4A C9A 1.522(9) .
C4A H4AA 1.0000 .
C5A C6A 1.541(10) .
C5A H5AA 0.9900 .
C5A H5AB 0.9900 .
C6A C7A 1.504(12) .
C6A H6AA 0.9900 .
C6A H6AB 0.9900 .
C7A C8A 1.511(10) .
C7A H7AA 0.9900 .
C7A H7AB 0.9900 .
C8A C9A 1.53(1) .
C8A H8AA 0.9900 .
C8A H8AB 0.9900 .
C9A H9AA 0.9900 .
C9A H9AB 0.9900 .
C10A C11A 1.508(9) .
C10A C15A 1.529(9) .
C10A H10A 1.0000 .
C11A C12A 1.543(9) .
C11A H11A 0.9900 .
C11A H11B 0.9900 .
C12A C13A 1.517(10) .
C12A H12A 0.9900 .
C12A H12B 0.9900 .
C13A C14A 1.515(10) .
C13A H13A 0.9900 .
C13A H13B 0.9900 .
C14A C15A 1.531(9) .
C14A H14A 0.9900 .
C14A H14B 0.9900 .
C15A H15A 0.9900 .
C15A H15B 0.9900 .
C16A C17A 1.1916 .
C17A C18A 1.4598 .
C18A C19A 1.3900 .
C18A C23A 1.3900 .
C19A C20A 1.3900 .
C19A H19A 0.9500 .
C20A C21A 1.3900 .
C20A H20A 0.9500 .
C21A C22A 1.3900 .
C21A H21A 0.9500 .
C22A C23A 1.3900 .
C22A H22A 0.9500 .
C23A H23A 0.9500 .
C46A C47A 1.1764 .
C47A C48A 1.5373 .
C48A C49A 1.3900 .
C48A C53A 1.3900 .
C49A C50A 1.3900 .
C49A H49A 0.9500 .
C50A C51A 1.3900 .
C50A H50A 0.9500 .
C51A C52A 1.3900 .
C51A H51A 0.9500 .
C52A C53A 1.3900 .
C52A H52A 0.9500 .
C53A H53A 0.9500 .
Pt1B C46B 2.010(4) .
Pt1B C46B 2.010(4) 3
Pt1B C1B' 2.014(7) .
Pt1B C1B 2.026(7) .
Pt1B C16B 2.035(3) 3
Pt1B C16B 2.035(3) .
N1B C1B 1.344(6) .
N1B C2B 1.395(6) .
N1B C4B 1.478(7) .
N2B C1B' 1.357(6) .
N2B C3B 1.381(7) .
N2B C10B 1.481(8) .
C1B N1B 1.344(6) 3
C1B' N2B 1.357(6) 3
C2B C2B 1.341(11) 3
C2B H2B 0.9500 .
C3B C3B 1.343(12) 3
C3B H3B 0.9500 .
C4B C9B 1.502(9) .
C4B C5B 1.533(9) .
C4B H4BA 1.0000 .
C5B C6B 1.535(9) .
C5B H5BA 0.9900 .
C5B H5BB 0.9900 .
C6B C7B 1.509(10) .
C6B H6BA 0.9900 .
C6B H6BB 0.9900 .
C7B C8B 1.527(10) .
C7B H7BA 0.9900 .
C7B H7BB 0.9900 .
C8B C9B 1.537(10) .
C8B H8BA 0.9900 .
C8B H8BB 0.9900 .
C9B H9BA 0.9900 .
C9B H9BB 0.9900 .
C10B C15B 1.514(9) .
C10B C11B 1.528(8) .
C10B H10B 1.0000 .
C11B C12B 1.539(10) .
C11B H11C 0.9900 .
C11B H11D 0.9900 .
C12B C13B 1.514(9) .
C12B H12C 0.9900 .
C12B H12D 0.9900 .
C13B C14B 1.528(11) .
C13B H13C 0.9900 .
C13B H13D 0.9900 .
C14B C15B 1.538(10) .
C14B H14C 0.9900 .
C14B H14D 0.9900 .
C15B H15C 0.9900 .
C15B H15D 0.9900 .
C16B C17B 1.1523 .
C17B C18B 1.5019 .
C18B C19B 1.3900 .
C18B C23B 1.3900 .
C19B C20B 1.3900 .
C19B H19B 0.9500 .
C20B C21B 1.3900 .
C20B H20B 0.9500 .
C21B C22B 1.3900 .
C21B H21B 0.9500 .
C22B C23B 1.3900 .
C22B H22B 0.9500 .
C23B H23B 0.9500 .
C46B C47B 1.1463 .
C47B C48B 1.4904 .
C48B C49B 1.3900 .
C48B C53B 1.3900 .
C49B C50B 1.3900 .
C49B H49B 0.9500 .
C50B C51B 1.3900 .
C50B H50B 0.9500 .
C51B C52B 1.3900 .
C51B H51B 0.9500 .
C52B C53B 1.3900 .
C52B H52B 0.9500 .
C53B H53C 0.9500 .
